data_7052316
loop_
_publ_author_name
'Lionel Salmon'
'Pierre Thu\'ery'
'Eric Rivi\`ere'
'Shinpei Miyamoto'
'Takehiko Yamato'
'Michel Ephritikhine'

_publ_section_title
;
 Synthesis, structure and magnetic behaviour of dinuclear
 uranium(<small>IV</small>) complexes with a
 &#x2018;calixsalophen&#x2019; type macrocycle
;
_journal_issue 8
_journal_name_full 'New Journal of Chemistry'
_journal_page_first 1220
_journal_paper_doi 10.1039/b606035h
_journal_volume 30
_journal_year 2006
_chemical_formula_sum 'C72 H88 Cl4 N4 O8 U2'
_chemical_formula_weight 1755.32
_space_group_IT_number 2
_symmetry_cell_setting triclinic
_symmetry_space_group_name_Hall '-P 1'
_symmetry_space_group_name_H-M 'P -1'
_atom_sites_solution_hydrogens geom
_atom_sites_solution_primary direct
_atom_sites_solution_secondary difmap
_audit_creation_method SHELXL-97
_cell_angle_alpha 86.737(2)
_cell_angle_beta 65.501(3)
_cell_angle_gamma 79.661(4)
_cell_formula_units_Z 1
_cell_length_a 11.8168(5)
_cell_length_b 12.6942(7)
_cell_length_c 12.9752(7)
_cell_measurement_reflns_used 53669
_cell_measurement_temperature 100(2)
_cell_measurement_theta_max 25.68
_cell_measurement_theta_min 2.73
_cell_volume 1742.02(16)
_computing_cell_refinement 'DENZO-SMN (Otwinowski & Minor, 1997)'
_computing_data_collection 'Kappa-CCD software (Nonius B.V., 1998)'
_computing_data_reduction 'DENZO-SMN (Otwinowski & Minor, 1997)'
_computing_molecular_graphics 'SHELXTL (Sheldrick, 1999)'
_computing_publication_material 'SHELXTL (Sheldrick, 1999); PLATON (Spek, 2003)'
_computing_structure_refinement 'SHELXL-97 (Sheldrick, 1997)'
_computing_structure_solution 'SHELXS-97 (Sheldrick, 1997)'
_diffrn_ambient_temperature 100(2)
_diffrn_measured_fraction_theta_full 0.999
_diffrn_measured_fraction_theta_max 0.999
_diffrn_measurement_device_type 'Nonius Kappa-CCD area-detector diffractometer'
_diffrn_measurement_method 'two \f and three \w scans with 2\% steps'
_diffrn_radiation_monochromator graphite
_diffrn_radiation_source 'fine-focus sealed tube'
_diffrn_radiation_type MoK\a
_diffrn_radiation_wavelength 0.71073
_diffrn_reflns_av_R_equivalents 0.0796
_diffrn_reflns_av_sigmaI/netI 0.0447
_diffrn_reflns_limit_h_max 14
_diffrn_reflns_limit_h_min 0
_diffrn_reflns_limit_k_max 15
_diffrn_reflns_limit_k_min -14
_diffrn_reflns_limit_l_max 15
_diffrn_reflns_limit_l_min -14
_diffrn_reflns_number 53669
_diffrn_reflns_theta_full 25.68
_diffrn_reflns_theta_max 25.68
_diffrn_reflns_theta_min 2.73
_diffrn_standards_decay_% 0
_diffrn_standards_interval_time 0
_exptl_absorpt_coefficient_mu 4.853
_exptl_absorpt_correction_T_max 0.785
_exptl_absorpt_correction_T_min 0.328
_exptl_absorpt_correction_type refdelf
_exptl_absorpt_process_details 'program DELABS from PLATON (Spek, 2003)'
_exptl_crystal_colour 'translucent light orange'
_exptl_crystal_density_diffrn 1.673
_exptl_crystal_description platelet
_exptl_crystal_F_000 864
_exptl_crystal_size_max 0.14
_exptl_crystal_size_mid 0.10
_exptl_crystal_size_min 0.05
_refine_diff_density_max 0.738
_refine_diff_density_min -1.361
_refine_diff_density_rms 0.115
_refine_ls_extinction_method none
_refine_ls_goodness_of_fit_ref 1.040
_refine_ls_hydrogen_treatment constr
_refine_ls_matrix_type full
_refine_ls_number_parameters 412
_refine_ls_number_reflns 6616
_refine_ls_number_restraints 6
_refine_ls_restrained_S_all 1.041
_refine_ls_R_factor_all 0.0443
_refine_ls_R_factor_gt 0.0330
_refine_ls_shift/su_max 0.001
_refine_ls_shift/su_mean 0.000
_refine_ls_structure_factor_coef Fsqd
_refine_ls_weighting_details 'calc w=1/[\s^2^(Fo^2^)+(0.0315P)^2^+2.9719P] where P=(Fo^2^+2Fc^2^)/3'
_refine_ls_weighting_scheme calc
_refine_ls_wR_factor_gt 0.0685
_refine_ls_wR_factor_ref 0.0717
_reflns_number_gt 5735
_reflns_number_total 6616
_reflns_threshold_expression >2sigma(I)
_cod_data_source_file b606035h.txt
_cod_data_source_block 1.4thf
_cod_database_code 7052316

loop_
_symmetry_equiv_pos_as_xyz
'x, y, z'
'-x, -y, -z'

loop_
_atom_site_label
_atom_site_type_symbol
_atom_site_fract_x
_atom_site_fract_y
_atom_site_fract_z
_atom_site_U_iso_or_equiv
_atom_site_adp_type
_atom_site_occupancy
_atom_site_symmetry_multiplicity
_atom_site_calc_flag
_atom_site_refinement_flags
_atom_site_disorder_assembly
_atom_site_disorder_group
U U 0.823129(17) 0.960460(16) 0.561586(15) 0.02408(6) Uani 1 1 d . . .
Cl1 Cl 1.05789(11) 0.88131(10) 0.39340(9) 0.0276(3) Uani 1 1 d . . .
Cl2 Cl 0.60210(12) 1.03764(11) 0.71959(10) 0.0355(3) Uani 1 1 d . . .
N1 N 0.7601(4) 0.7785(3) 0.6002(3) 0.0263(9) Uani 1 1 d . . .
N2 N 0.6962(4) 0.9078(3) 0.4566(3) 0.0258(9) Uani 1 1 d . . .
O1 O 0.9167(3) 0.8681(3) 0.6594(3) 0.0254(7) Uani 1 1 d . . .
O2 O 0.8252(3) 1.0716(3) 0.4293(3) 0.0261(7) Uani 1 1 d . . .
O3 O 0.7630(4) 0.4465(3) 0.6447(4) 0.0530(11) Uani 1 1 d . . .
O4 O 0.6694(4) 0.6848(3) 0.8805(3) 0.0493(10) Uani 1 1 d . . .
C1 C 1.0679(4) 0.7497(4) 0.7093(4) 0.0257(10) Uani 1 1 d . . .
C2 C 0.9727(4) 0.7700(4) 0.6694(4) 0.0274(11) Uani 1 1 d . . .
C3 C 0.9321(4) 0.6802(4) 0.6439(4) 0.0265(10) Uani 1 1 d . . .
C4 C 0.9853(5) 0.5754(4) 0.6587(4) 0.0283(11) Uani 1 1 d . . .
H4 H 0.9569 0.5183 0.6406 0.034 Uiso 1 1 calc R . .
C5 C 1.0778(4) 0.5542(4) 0.6990(4) 0.0266(10) Uani 1 1 d . . .
C6 C 1.1172(4) 0.6441(4) 0.7234(4) 0.0264(10) Uani 1 1 d . . .
H6 H 1.1798 0.6327 0.7505 0.032 Uiso 1 1 calc R . .
C7 C 1.1315(5) 0.4415(4) 0.7242(4) 0.0311(11) Uani 1 1 d . . .
C8 C 1.2761(5) 0.4199(5) 0.6636(6) 0.0510(16) Uani 1 1 d . . .
H8A H 1.3012 0.4268 0.5834 0.076 Uiso 1 1 calc R . .
H8B H 1.3077 0.3486 0.6795 0.076 Uiso 1 1 calc R . .
H8C H 1.3098 0.4706 0.6901 0.076 Uiso 1 1 calc R . .
C9 C 1.0914(6) 0.4336(5) 0.8534(5) 0.0435(14) Uani 1 1 d . . .
H9A H 1.1340 0.4788 0.8765 0.065 Uiso 1 1 calc R . .
H9B H 1.1135 0.3608 0.8721 0.065 Uiso 1 1 calc R . .
H9C H 1.0018 0.4563 0.8918 0.065 Uiso 1 1 calc R . .
C10 C 1.0811(5) 0.3547(4) 0.6870(5) 0.0373(12) Uani 1 1 d . . .
H10A H 0.9911 0.3639 0.7280 0.056 Uiso 1 1 calc R . .
H10B H 1.1187 0.2855 0.7022 0.056 Uiso 1 1 calc R . .
H10C H 1.1020 0.3602 0.6073 0.056 Uiso 1 1 calc R . .
C11 C 0.8239(4) 0.6900(4) 0.6178(4) 0.0255(10) Uani 1 1 d . . .
H11 H 0.7967 0.6268 0.6131 0.031 Uiso 1 1 calc R . .
C12 C 0.6458(4) 0.7681(4) 0.5915(4) 0.0271(11) Uani 1 1 d . . .
C13 C 0.6131(4) 0.8339(4) 0.5144(4) 0.0262(10) Uani 1 1 d . . .
C14 C 0.5043(4) 0.8264(4) 0.5019(4) 0.0291(11) Uani 1 1 d . . .
H14 H 0.4810 0.8710 0.4521 0.035 Uiso 1 1 calc R . .
C15 C 0.4300(4) 0.7528(4) 0.5634(4) 0.0295(11) Uani 1 1 d . . .
H15 H 0.3589 0.7459 0.5522 0.035 Uiso 1 1 calc R . .
C16 C 0.4609(5) 0.6890(4) 0.6419(4) 0.0331(12) Uani 1 1 d . . .
H16 H 0.4096 0.6407 0.6842 0.040 Uiso 1 1 calc R . .
C17 C 0.5684(5) 0.6977(4) 0.6567(4) 0.0307(11) Uani 1 1 d . . .
H17 H 0.5886 0.6563 0.7102 0.037 Uiso 1 1 calc R . .
C18 C 0.7024(4) 0.9382(4) 0.3576(4) 0.0275(10) Uani 1 1 d . . .
H18 H 0.6584 0.9039 0.3285 0.033 Uiso 1 1 calc R . .
C19 C 0.7685(4) 1.0179(4) 0.2873(4) 0.0260(10) Uani 1 1 d . . .
C20 C 0.8297(4) 1.0830(4) 0.3250(4) 0.0240(10) Uani 1 1 d . . .
C21 C 0.8830(4) 1.1649(4) 0.2543(4) 0.0239(10) Uani 1 1 d . . .
C22 C 0.8775(4) 1.1763(4) 0.1484(4) 0.0293(11) Uani 1 1 d . . .
H22 H 0.9173 1.2282 0.1005 0.035 Uiso 1 1 calc R . .
C23 C 0.8152(5) 1.1137(4) 0.1110(4) 0.0284(11) Uani 1 1 d . . .
C24 C 0.7609(5) 1.0351(4) 0.1823(4) 0.0272(11) Uani 1 1 d . . .
H24 H 0.7182 0.9924 0.1604 0.033 Uiso 1 1 calc R . .
C25 C 0.8069(5) 1.1388(4) -0.0028(4) 0.0325(11) Uani 1 1 d . . .
C26 C 0.7458(6) 1.0574(5) -0.0352(5) 0.0450(14) Uani 1 1 d . . .
H26A H 0.7963 0.9876 -0.0434 0.068 Uiso 1 1 calc R . .
H26B H 0.7398 1.0772 -0.1055 0.068 Uiso 1 1 calc R . .
H26C H 0.6628 1.0563 0.0231 0.068 Uiso 1 1 calc R . .
C27 C 0.9387(5) 1.1388(5) -0.0971(4) 0.0436(14) Uani 1 1 d . . .
H27A H 0.9894 1.0693 -0.1032 0.065 Uiso 1 1 calc R . .
H27B H 0.9775 1.1915 -0.0796 0.065 Uiso 1 1 calc R . .
H27C H 0.9320 1.1557 -0.1676 0.065 Uiso 1 1 calc R . .
C28 C 0.7264(6) 1.2510(5) 0.0070(5) 0.0456(14) Uani 1 1 d . . .
H28A H 0.7178 1.2672 -0.0628 0.068 Uiso 1 1 calc R . .
H28B H 0.7668 1.3034 0.0224 0.068 Uiso 1 1 calc R . .
H28C H 0.6443 1.2520 0.0675 0.068 Uiso 1 1 calc R . .
C29 C 0.7126(6) 0.3768(5) 0.5989(5) 0.0491(15) Uani 1 1 d . . .
H29A H 0.7781 0.3181 0.5568 0.059 Uiso 1 1 calc R . .
H29B H 0.6796 0.4156 0.5480 0.059 Uiso 1 1 calc R . .
C30 C 0.6097(7) 0.3348(7) 0.6953(7) 0.078(2) Uani 1 1 d U . .
H30A H 0.6383 0.2621 0.7122 0.094 Uiso 1 1 calc R . .
H30B H 0.5368 0.3360 0.6785 0.094 Uiso 1 1 calc R . .
C31 C 0.5782(6) 0.4109(5) 0.7937(5) 0.0546(16) Uani 1 1 d . . .
H31A H 0.5174 0.4736 0.7944 0.066 Uiso 1 1 calc R . .
H31B H 0.5467 0.3757 0.8660 0.066 Uiso 1 1 calc R . .
C32 C 0.7050(7) 0.4383(6) 0.7652(5) 0.064(2) Uani 1 1 d . . .
H32A H 0.6970 0.5057 0.8014 0.077 Uiso 1 1 calc R . .
H32B H 0.7551 0.3829 0.7907 0.077 Uiso 1 1 calc R . .
C33 C 0.7334(6) 0.6595(5) 0.9539(5) 0.0534(16) Uani 1 1 d . . .
H33A H 0.8238 0.6543 0.9113 0.064 Uiso 1 1 calc R . .
H33B H 0.7165 0.5917 0.9905 0.064 Uiso 1 1 calc R . .
C34 C 0.6828(6) 0.7501(5) 1.0418(5) 0.0496(15) Uani 1 1 d . . .
H34A H 0.6455 0.7229 1.1178 0.060 Uiso 1 1 calc R . .
H34B H 0.7496 0.7876 1.0364 0.060 Uiso 1 1 calc R . .
C35 C 0.5839(5) 0.8235(5) 1.0135(5) 0.0438(14) Uani 1 1 d . . .
H35A H 0.5003 0.8066 1.0570 0.053 Uiso 1 1 calc R . .
H35B H 0.5832 0.8982 1.0265 0.053 Uiso 1 1 calc R . .
C36 C 0.6284(6) 0.7986(5) 0.8898(5) 0.0445(14) Uani 1 1 d . . .
H36A H 0.5603 0.8192 0.8655 0.053 Uiso 1 1 calc R . .
H36B H 0.6975 0.8356 0.8445 0.053 Uiso 1 1 calc R . .

loop_
_atom_site_aniso_label
_atom_site_aniso_U_11
_atom_site_aniso_U_22
_atom_site_aniso_U_33
_atom_site_aniso_U_23
_atom_site_aniso_U_13
_atom_site_aniso_U_12
U 0.02445(10) 0.02794(10) 0.02187(9) 0.00159(6) -0.01128(7) -0.00547(7)
Cl1 0.0290(6) 0.0313(7) 0.0245(6) -0.0011(5) -0.0121(5) -0.0064(5)
Cl2 0.0295(6) 0.0459(8) 0.0262(6) -0.0021(6) -0.0091(5) 0.0008(6)
N1 0.027(2) 0.031(2) 0.024(2) 0.0046(17) -0.0106(18) -0.0117(18)
N2 0.027(2) 0.027(2) 0.024(2) -0.0010(17) -0.0107(17) -0.0049(17)
O1 0.0260(17) 0.0246(18) 0.0274(17) 0.0049(14) -0.0134(14) -0.0040(14)
O2 0.0256(17) 0.0281(19) 0.0252(17) 0.0000(14) -0.0107(14) -0.0053(14)
O3 0.062(3) 0.052(3) 0.052(3) 0.010(2) -0.025(2) -0.024(2)
O4 0.054(3) 0.052(3) 0.041(2) -0.004(2) -0.021(2) -0.004(2)
C1 0.024(2) 0.029(3) 0.023(2) 0.000(2) -0.009(2) -0.004(2)
C2 0.026(2) 0.033(3) 0.020(2) 0.003(2) -0.006(2) -0.006(2)
C3 0.024(2) 0.036(3) 0.022(2) 0.001(2) -0.012(2) -0.005(2)
C4 0.032(3) 0.027(3) 0.027(2) 0.001(2) -0.012(2) -0.008(2)
C5 0.023(2) 0.034(3) 0.022(2) -0.001(2) -0.008(2) -0.005(2)
C6 0.024(2) 0.035(3) 0.024(2) 0.003(2) -0.014(2) -0.006(2)
C7 0.033(3) 0.029(3) 0.034(3) 0.001(2) -0.016(2) -0.004(2)
C8 0.039(3) 0.035(3) 0.073(4) 0.001(3) -0.019(3) -0.002(3)
C9 0.067(4) 0.034(3) 0.038(3) 0.004(2) -0.031(3) -0.006(3)
C10 0.043(3) 0.030(3) 0.044(3) 0.001(2) -0.023(3) -0.005(2)
C11 0.032(3) 0.024(3) 0.024(2) 0.0040(19) -0.014(2) -0.009(2)
C12 0.029(2) 0.034(3) 0.024(2) -0.002(2) -0.015(2) -0.008(2)
C13 0.027(2) 0.032(3) 0.023(2) -0.004(2) -0.012(2) -0.005(2)
C14 0.029(3) 0.028(3) 0.027(3) -0.001(2) -0.010(2) -0.002(2)
C15 0.022(2) 0.037(3) 0.030(3) -0.006(2) -0.010(2) -0.005(2)
C16 0.031(3) 0.037(3) 0.033(3) 0.006(2) -0.012(2) -0.014(2)
C17 0.032(3) 0.032(3) 0.030(3) 0.006(2) -0.014(2) -0.008(2)
C18 0.024(2) 0.033(3) 0.025(2) -0.003(2) -0.011(2) -0.002(2)
C19 0.025(2) 0.031(3) 0.023(2) 0.002(2) -0.011(2) -0.005(2)
C20 0.023(2) 0.029(3) 0.021(2) 0.0013(19) -0.009(2) -0.006(2)
C21 0.021(2) 0.025(3) 0.025(2) -0.0030(19) -0.010(2) -0.0008(19)
C22 0.026(2) 0.032(3) 0.027(3) 0.006(2) -0.009(2) -0.005(2)
C23 0.029(3) 0.036(3) 0.024(2) -0.001(2) -0.014(2) -0.006(2)
C24 0.029(3) 0.028(3) 0.028(3) 0.001(2) -0.014(2) -0.006(2)
C25 0.035(3) 0.039(3) 0.028(3) 0.005(2) -0.015(2) -0.011(2)
C26 0.058(4) 0.058(4) 0.035(3) 0.005(3) -0.030(3) -0.021(3)
C27 0.043(3) 0.066(4) 0.025(3) 0.010(3) -0.014(3) -0.019(3)
C28 0.053(4) 0.052(4) 0.041(3) 0.010(3) -0.030(3) -0.007(3)
C29 0.051(4) 0.041(4) 0.058(4) 0.004(3) -0.022(3) -0.015(3)
C30 0.064(4) 0.081(5) 0.080(5) -0.021(4) -0.008(4) -0.035(4)
C31 0.058(4) 0.050(4) 0.049(4) 0.008(3) -0.013(3) -0.017(3)
C32 0.080(5) 0.085(5) 0.050(4) 0.022(4) -0.040(4) -0.044(4)
C33 0.051(4) 0.056(4) 0.049(4) 0.007(3) -0.021(3) 0.000(3)
C34 0.049(4) 0.063(4) 0.042(3) 0.008(3) -0.023(3) -0.014(3)
C35 0.039(3) 0.054(4) 0.039(3) 0.003(3) -0.016(3) -0.009(3)
C36 0.040(3) 0.053(4) 0.038(3) 0.004(3) -0.015(3) -0.005(3)

loop_
_atom_type_symbol
_atom_type_description
_atom_type_scat_dispersion_real
_atom_type_scat_dispersion_imag
_atom_type_scat_source
C C 0.0033 0.0016 'International Tables Vol C Tables 4.2.6.8 and 6.1.1.4'
H H 0.0000 0.0000 'International Tables Vol C Tables 4.2.6.8 and 6.1.1.4'
N N 0.0061 0.0033 'International Tables Vol C Tables 4.2.6.8 and 6.1.1.4'
O O 0.0106 0.0060 'International Tables Vol C Tables 4.2.6.8 and 6.1.1.4'
Cl Cl 0.1484 0.1585 'International Tables Vol C Tables 4.2.6.8 and 6.1.1.4'
U U -9.6767 9.6646 'International Tables Vol C Tables 4.2.6.8 and 6.1.1.4'

loop_
_geom_angle_atom_site_label_1
_geom_angle_atom_site_label_2
_geom_angle_atom_site_label_3
_geom_angle
_geom_angle_site_symmetry_1
_geom_angle_site_symmetry_3
_geom_angle_publ_flag
O2 U O1 150.68(12) . . ?
O2 U N1 130.76(12) . . ?
O1 U N1 70.18(12) . . ?
O2 U N2 69.16(12) . . ?
O1 U N2 132.28(12) . . ?
N1 U N2 62.97(12) . . ?
O2 U Cl2 99.29(9) . . ?
O1 U Cl2 102.07(9) . . ?
N1 U Cl2 87.88(10) . . ?
N2 U Cl2 85.22(9) . . ?
O2 U Cl1 80.16(9) . . ?
O1 U Cl1 78.29(9) . . ?
N1 U Cl1 92.84(9) . . ?
N2 U Cl1 95.01(9) . . ?
Cl2 U Cl1 179.27(4) . . ?
O2 U Cl1 79.84(9) . 2_776 ?
O1 U Cl1 79.27(9) . 2_776 ?
N1 U Cl1 148.86(9) . 2_776 ?
N2 U Cl1 148.12(9) . 2_776 ?
Cl2 U Cl1 92.84(4) . 2_776 ?
Cl1 U Cl1 86.60(3) . 2_776 ?
U Cl1 U 93.40(3) . 2_776 ?
C11 N1 C12 115.4(4) . . ?
C11 N1 U 127.9(3) . . ?
C12 N1 U 116.4(3) . . ?
C18 N2 C13 117.1(4) . . ?
C18 N2 U 127.6(3) . . ?
C13 N2 U 115.3(3) . . ?
C2 O1 U 142.0(3) . . ?
C20 O2 U 145.6(3) . . ?
C29 O3 C32 107.1(5) . . ?
C36 O4 C33 106.0(4) . . ?
C6 C1 C2 119.6(4) . . ?
C6 C1 C21 116.1(4) . 2_776 ?
C2 C1 C21 124.2(4) . 2_776 ?
O1 C2 C1 123.0(4) . . ?
O1 C2 C3 119.6(4) . . ?
C1 C2 C3 117.3(5) . . ?
C4 C3 C2 121.0(4) . . ?
C4 C3 C11 115.8(4) . . ?
C2 C3 C11 122.6(5) . . ?
C5 C4 C3 122.4(5) . . ?
C5 C4 H4 118.8 . . ?
C3 C4 H4 118.8 . . ?
C4 C5 C6 115.8(5) . . ?
C4 C5 C7 123.9(4) . . ?
C6 C5 C7 120.2(4) . . ?
C1 C6 C5 124.0(4) . . ?
C1 C6 H6 118.0 . . ?
C5 C6 H6 118.0 . . ?
C10 C7 C5 112.1(4) . . ?
C10 C7 C8 108.2(4) . . ?
C5 C7 C8 110.8(4) . . ?
C10 C7 C9 108.1(4) . . ?
C5 C7 C9 108.2(4) . . ?
C8 C7 C9 109.4(5) . . ?
C7 C8 H8A 109.5 . . ?
C7 C8 H8B 109.5 . . ?
H8A C8 H8B 109.5 . . ?
C7 C8 H8C 109.5 . . ?
H8A C8 H8C 109.5 . . ?
H8B C8 H8C 109.5 . . ?
C7 C9 H9A 109.5 . . ?
C7 C9 H9B 109.5 . . ?
H9A C9 H9B 109.5 . . ?
C7 C9 H9C 109.5 . . ?
H9A C9 H9C 109.5 . . ?
H9B C9 H9C 109.5 . . ?
C7 C10 H10A 109.5 . . ?
C7 C10 H10B 109.5 . . ?
H10A C10 H10B 109.5 . . ?
C7 C10 H10C 109.5 . . ?
H10A C10 H10C 109.5 . . ?
H10B C10 H10C 109.5 . . ?
N1 C11 C3 126.4(4) . . ?
N1 C11 H11 116.8 . . ?
C3 C11 H11 116.8 . . ?
C17 C12 C13 120.4(4) . . ?
C17 C12 N1 122.5(4) . . ?
C13 C12 N1 117.1(4) . . ?
C14 C13 C12 119.5(4) . . ?
C14 C13 N2 125.1(4) . . ?
C12 C13 N2 115.4(4) . . ?
C13 C14 C15 120.2(5) . . ?
C13 C14 H14 119.9 . . ?
C15 C14 H14 119.9 . . ?
C14 C15 C16 120.4(5) . . ?
C14 C15 H15 119.8 . . ?
C16 C15 H15 119.8 . . ?
C17 C16 C15 119.8(5) . . ?
C17 C16 H16 120.1 . . ?
C15 C16 H16 120.1 . . ?
C12 C17 C16 119.7(5) . . ?
C12 C17 H17 120.1 . . ?
C16 C17 H17 120.1 . . ?
N2 C18 C19 128.2(4) . . ?
N2 C18 H18 115.9 . . ?
C19 C18 H18 115.9 . . ?
C24 C19 C20 120.9(4) . . ?
C24 C19 C18 116.9(4) . . ?
C20 C19 C18 122.0(4) . . ?
O2 C20 C21 122.0(4) . . ?
O2 C20 C19 119.6(4) . . ?
C21 C20 C19 118.1(4) . . ?
C20 C21 C22 119.0(4) . . ?
C20 C21 C1 123.7(4) . 2_776 ?
C22 C21 C1 117.0(4) . 2_776 ?
C23 C22 C21 123.4(4) . . ?
C23 C22 H22 118.3 . . ?
C21 C22 H22 118.3 . . ?
C24 C23 C22 116.9(4) . . ?
C24 C23 C25 124.2(4) . . ?
C22 C23 C25 118.9(4) . . ?
C23 C24 C19 121.6(4) . . ?
C23 C24 H24 119.2 . . ?
C19 C24 H24 119.2 . . ?
C26 C25 C23 112.0(4) . . ?
C26 C25 C27 108.3(5) . . ?
C23 C25 C27 110.4(4) . . ?
C26 C25 C28 108.7(5) . . ?
C23 C25 C28 108.3(4) . . ?
C27 C25 C28 109.1(5) . . ?
C25 C26 H26A 109.5 . . ?
C25 C26 H26B 109.5 . . ?
H26A C26 H26B 109.5 . . ?
C25 C26 H26C 109.5 . . ?
H26A C26 H26C 109.5 . . ?
H26B C26 H26C 109.5 . . ?
C25 C27 H27A 109.5 . . ?
C25 C27 H27B 109.5 . . ?
H27A C27 H27B 109.5 . . ?
C25 C27 H27C 109.5 . . ?
H27A C27 H27C 109.5 . . ?
H27B C27 H27C 109.5 . . ?
C25 C28 H28A 109.5 . . ?
C25 C28 H28B 109.5 . . ?
H28A C28 H28B 109.5 . . ?
C25 C28 H28C 109.5 . . ?
H28A C28 H28C 109.5 . . ?
H28B C28 H28C 109.5 . . ?
O3 C29 C30 107.8(5) . . ?
O3 C29 H29A 110.1 . . ?
C30 C29 H29A 110.1 . . ?
O3 C29 H29B 110.1 . . ?
C30 C29 H29B 110.1 . . ?
H29A C29 H29B 108.5 . . ?
C29 C30 C31 104.1(5) . . ?
C29 C30 H30A 110.9 . . ?
C31 C30 H30A 110.9 . . ?
C29 C30 H30B 110.9 . . ?
C31 C30 H30B 110.9 . . ?
H30A C30 H30B 109.0 . . ?
C32 C31 C30 100.1(6) . . ?
C32 C31 H31A 111.7 . . ?
C30 C31 H31A 111.7 . . ?
C32 C31 H31B 111.7 . . ?
C30 C31 H31B 111.7 . . ?
H31A C31 H31B 109.5 . . ?
O3 C32 C31 106.4(5) . . ?
O3 C32 H32A 110.4 . . ?
C31 C32 H32A 110.4 . . ?
O3 C32 H32B 110.4 . . ?
C31 C32 H32B 110.4 . . ?
H32A C32 H32B 108.6 . . ?
O4 C33 C34 106.4(5) . . ?
O4 C33 H33A 110.4 . . ?
C34 C33 H33A 110.4 . . ?
O4 C33 H33B 110.4 . . ?
C34 C33 H33B 110.4 . . ?
H33A C33 H33B 108.6 . . ?
C35 C34 C33 104.7(5) . . ?
C35 C34 H34A 110.8 . . ?
C33 C34 H34A 110.8 . . ?
C35 C34 H34B 110.8 . . ?
C33 C34 H34B 110.8 . . ?
H34A C34 H34B 108.9 . . ?
C36 C35 C34 101.5(5) . . ?
C36 C35 H35A 111.5 . . ?
C34 C35 H35A 111.5 . . ?
C36 C35 H35B 111.5 . . ?
C34 C35 H35B 111.5 . . ?
H35A C35 H35B 109.3 . . ?
O4 C36 C35 104.2(5) . . ?
O4 C36 H36A 110.9 . . ?
C35 C36 H36A 110.9 . . ?
O4 C36 H36B 110.9 . . ?
C35 C36 H36B 110.9 . . ?
H36A C36 H36B 108.9 . . ?

loop_
_geom_bond_atom_site_label_1
_geom_bond_atom_site_label_2
_geom_bond_distance
_geom_bond_site_symmetry_2
_geom_bond_publ_flag
U O2 2.154(3) . ?
U O1 2.177(3) . ?
U N1 2.514(4) . ?
U N2 2.590(4) . ?
U Cl2 2.6180(12) . ?
U Cl1 2.7741(12) . ?
U Cl1 2.8602(12) 2_776 ?
U U 4.1010(4) 2_776 ?
Cl1 U 2.8602(11) 2_776 ?
N1 C11 1.301(6) . ?
N1 C12 1.431(6) . ?
N1 N2 2.666(5) . ?
N1 O1 2.711(5) . ?
N2 C18 1.297(6) . ?
N2 C13 1.431(6) . ?
N2 O2 2.716(5) . ?
O1 C2 1.327(6) . ?
O1 O2 3.005(4) 2_776 ?
O1 O2 4.190(4) . ?
O2 C20 1.333(5) . ?
O3 C29 1.425(7) . ?
O3 C32 1.430(7) . ?
O4 C36 1.434(7) . ?
O4 C33 1.435(7) . ?
C1 C6 1.396(7) . ?
C1 C2 1.402(7) . ?
C1 C21 1.499(6) 2_776 ?
C2 C3 1.418(7) . ?
C3 C4 1.404(7) . ?
C3 C11 1.436(6) . ?
C4 C5 1.377(7) . ?
C4 H4 0.9300 . ?
C5 C6 1.405(7) . ?
C5 C7 1.532(7) . ?
C6 H6 0.9300 . ?
C7 C10 1.529(7) . ?
C7 C8 1.535(7) . ?
C7 C9 1.543(7) . ?
C8 H8A 0.9600 . ?
C8 H8B 0.9600 . ?
C8 H8C 0.9600 . ?
C9 H9A 0.9600 . ?
C9 H9B 0.9600 . ?
C9 H9C 0.9600 . ?
C10 H10A 0.9600 . ?
C10 H10B 0.9600 . ?
C10 H10C 0.9600 . ?
C11 H11 0.9300 . ?
C12 C17 1.384(7) . ?
C12 C13 1.400(7) . ?
C13 C14 1.380(7) . ?
C14 C15 1.382(7) . ?
C14 H14 0.9300 . ?
C15 C16 1.391(7) . ?
C15 H15 0.9300 . ?
C16 C17 1.385(7) . ?
C16 H16 0.9300 . ?
C17 H17 0.9300 . ?
C18 C19 1.433(7) . ?
C18 H18 0.9300 . ?
C19 C24 1.404(6) . ?
C19 C20 1.414(6) . ?
C20 C21 1.402(6) . ?
C21 C22 1.400(6) . ?
C21 C1 1.499(6) 2_776 ?
C22 C23 1.400(7) . ?
C22 H22 0.9300 . ?
C23 C24 1.377(7) . ?
C23 C25 1.532(6) . ?
C24 H24 0.9300 . ?
C25 C26 1.528(7) . ?
C25 C27 1.531(7) . ?
C25 C28 1.543(8) . ?
C26 H26A 0.9600 . ?
C26 H26B 0.9600 . ?
C26 H26C 0.9600 . ?
C27 H27A 0.9600 . ?
C27 H27B 0.9600 . ?
C27 H27C 0.9600 . ?
C28 H28A 0.9600 . ?
C28 H28B 0.9600 . ?
C28 H28C 0.9600 . ?
C29 C30 1.491(9) . ?
C29 H29A 0.9700 . ?
C29 H29B 0.9700 . ?
C30 C31 1.522(9) . ?
C30 H30A 0.9700 . ?
C30 H30B 0.9700 . ?
C31 C32 1.488(9) . ?
C31 H31A 0.9700 . ?
C31 H31B 0.9700 . ?
C32 H32A 0.9700 . ?
C32 H32B 0.9700 . ?
C33 C34 1.523(9) . ?
C33 H33A 0.9700 . ?
C33 H33B 0.9700 . ?
C34 C35 1.515(8) . ?
C34 H34A 0.9700 . ?
C34 H34B 0.9700 . ?
C35 C36 1.500(8) . ?
C35 H35A 0.9700 . ?
C35 H35B 0.9700 . ?
C36 H36A 0.9700 . ?
C36 H36B 0.9700 . ?
